data_7123337
loop_
_publ_author_name
'wang, qian'
'Shao, Yanli'
'Lu, Ming'

_publ_section_title
;
 Amino-tetrazole functionalized fused triazolo-triazine and
 tetrazolo-triazine energetic materials
;
_journal_name_full 'Chemical Communications'
_journal_paper_doi 10.1039/C9CC01777A
_journal_year 2019
_chemical_formula_moiety 'H4 N O, C4 H2 N11, 2(H2 O)'
_chemical_formula_sum 'C4 H10 N12 O3'
_chemical_formula_weight 274.24
_space_group_crystal_system monoclinic
_space_group_IT_number 9
_space_group_name_Hall 'C -2yc'
_space_group_name_H-M_alt 'C 1 c 1'
_symmetry_space_group_name_Hall 'C -2yc'
_symmetry_space_group_name_H-M 'C 1 c 1'
_atom_sites_solution_hydrogens difmap
_audit_block_doi 10.5517/ccdc.csd.cc1ps6m9
_audit_creation_method SHELXL-2014/7
_audit_update_record
;
2017-09-04 deposited with the CCDC.    2019-04-26 downloaded from the CCDC.
;
_cell_angle_alpha 90
_cell_angle_beta 98.966(3)
_cell_angle_gamma 90
_cell_formula_units_Z 4
_cell_length_a 5.9556(6)
_cell_length_b 27.800(3)
_cell_length_c 6.8014(6)
_cell_measurement_reflns_used 2233
_cell_measurement_temperature 173(2)
_cell_measurement_theta_max 26.23
_cell_measurement_theta_min 2.93
_cell_volume 1112.32(19)
_computing_structure_refinement 'SHELXL-2014/7 (Sheldrick, 2014)'
_diffrn_ambient_temperature 173(2)
_diffrn_measured_fraction_theta_full 0.999
_diffrn_measured_fraction_theta_max 0.993
_diffrn_measurement_device_type 'PHOTON 100 CMOS detector'
_diffrn_measurement_method 'omega scan'
_diffrn_radiation_type MoK\a
_diffrn_radiation_wavelength 0.71073
_diffrn_reflns_av_R_equivalents 0.0531
_diffrn_reflns_av_unetI/netI 0.0806
_diffrn_reflns_Laue_measured_fraction_full 0.999
_diffrn_reflns_Laue_measured_fraction_max 0.993
_diffrn_reflns_limit_h_max 7
_diffrn_reflns_limit_h_min -7
_diffrn_reflns_limit_k_max 34
_diffrn_reflns_limit_k_min -32
_diffrn_reflns_limit_l_max 8
_diffrn_reflns_limit_l_min -8
_diffrn_reflns_number 6558
_diffrn_reflns_point_group_measured_fraction_full 0.992
_diffrn_reflns_point_group_measured_fraction_max 0.977
_diffrn_reflns_theta_full 25.242
_diffrn_reflns_theta_max 26.361
_diffrn_reflns_theta_min 2.931
_diffrn_source 'fine-focus sealed tube'
_exptl_absorpt_coefficient_mu 0.138
_exptl_absorpt_correction_T_max 0.7454
_exptl_absorpt_correction_T_min 0.6992
_exptl_absorpt_correction_type multi-scan
_exptl_absorpt_process_details 'SADABS (Bruker, 2014)'
_exptl_crystal_density_diffrn 1.638
_exptl_crystal_description plate
_exptl_crystal_F_000 568
_exptl_crystal_size_max 0.360
_exptl_crystal_size_mid 0.200
_exptl_crystal_size_min 0.080
_refine_diff_density_max 0.289
_refine_diff_density_min -0.361
_refine_diff_density_rms 0.074
_refine_ls_abs_structure_details
;
 Flack x determined using 607 quotients [(I+)-(I-)]/[(I+)+(I-)]
 (Parsons, Flack and Wagner, Acta Cryst. B69 (2013) 249-259).
;
_refine_ls_abs_structure_Flack -0.3(10)
_refine_ls_extinction_method none
_refine_ls_goodness_of_fit_ref 1.041
_refine_ls_hydrogen_treatment refxyz
_refine_ls_matrix_type full
_refine_ls_number_parameters 202
_refine_ls_number_reflns 2235
_refine_ls_number_restraints 19
_refine_ls_restrained_S_all 1.037
_refine_ls_R_factor_all 0.0905
_refine_ls_R_factor_gt 0.0490
_refine_ls_shift/su_max 0.000
_refine_ls_shift/su_mean 0.000
_refine_ls_structure_factor_coef Fsqd
_refine_ls_weighting_details 'w=1/[\s^2^(Fo^2^)+(0.0331P)^2^+0.3783P] where P=(Fo^2^+2Fc^2^)/3'
_refine_ls_weighting_scheme calc
_refine_ls_wR_factor_gt 0.0767
_refine_ls_wR_factor_ref 0.0869
_reflns_Friedel_coverage 0.954
_reflns_Friedel_fraction_full 0.985
_reflns_Friedel_fraction_max 0.961
_reflns_number_gt 1604
_reflns_number_total 2235
_reflns_threshold_expression 'I > 2\s(I)'
_cod_data_source_file c9cc01777a2.cif
_cod_data_source_block 2
_cod_original_cell_volume 1112.31(18)
_cod_database_code 7123337
_shelx_shelxl_version_number 2014/7
_shelx_space_group_comment
;
The symmetry employed for this shelxl refinement is uniquely defined
by the following loop, which should always be used as a source of
symmetry information in preference to the above space-group names.
They are only intended as comments.
;
_shelx_estimated_absorpt_t_min 0.952
_shelx_estimated_absorpt_t_max 0.989

loop_
_space_group_symop_operation_xyz
'x, y, z'
'x, -y, z+1/2'
'x+1/2, y+1/2, z'
'x+1/2, -y+1/2, z+1/2'

loop_
_atom_site_label
_atom_site_type_symbol
_atom_site_fract_x
_atom_site_fract_y
_atom_site_fract_z
_atom_site_U_iso_or_equiv
_atom_site_adp_type
_atom_site_occupancy
_atom_site_site_symmetry_order
_atom_site_calc_flag
_atom_site_refinement_flags_posn
_atom_site_refinement_flags_adp
C1 C 0.4402(7) 0.38752(16) 0.9436(7) 0.0158(11) Uani 1 1 d . .
C2 C 0.6215(8) 0.45706(17) 1.0328(7) 0.0163(12) Uani 1 1 d . .
C3 C 0.4148(9) 0.48288(15) 0.9370(7) 0.0139(10) Uani 1 1 d . .
C4 C 0.4022(8) 0.53552(15) 0.9320(7) 0.0132(10) Uani 1 1 d . .
N1 N 0.3938(7) 0.34104(12) 0.9178(6) 0.0203(9) Uani 1 1 d . .
N2 N 0.1752(7) 0.33914(14) 0.8177(6) 0.0256(11) Uani 1 1 d . .
N3 N 0.0855(7) 0.38144(14) 0.7820(6) 0.0213(10) Uani 1 1 d . .
N4 N 0.2535(6) 0.41216(13) 0.8612(6) 0.0143(9) Uani 1 1 d . .
N5 N 0.6288(6) 0.40921(14) 1.0349(6) 0.0176(9) Uani 1 1 d . .
N6 N 0.2330(7) 0.46039(13) 0.8532(6) 0.0154(10) Uani 1 1 d . .
N7 N 0.7992(7) 0.48157(15) 1.1182(6) 0.0181(10) Uani 1 1 d D .
H7A H 0.785(9) 0.5121(10) 1.128(7) 0.022 Uiso 1 1 d D U
H7B H 0.914(6) 0.4657(15) 1.182(7) 0.022 Uiso 1 1 d D U
N8 N 0.5618(6) 0.56435(12) 1.0281(6) 0.0176(10) Uani 1 1 d . .
N9 N 0.4834(6) 0.60894(14) 0.9851(6) 0.0178(10) Uani 1 1 d . .
N10 N 0.2848(7) 0.60629(13) 0.8677(6) 0.0190(10) Uani 1 1 d . .
N11 N 0.2282(6) 0.56009(13) 0.8317(5) 0.0169(10) Uani 1 1 d . .
N12 N 0.8428(7) 0.72899(13) 0.4155(6) 0.0215(10) Uani 1 1 d D .
H12A H 0.895(6) 0.7046(11) 0.510(5) 0.032 Uiso 1 1 d D U
H12B H 0.949(5) 0.7548(12) 0.427(5) 0.032 Uiso 1 1 d D U
H12C H 0.826(6) 0.7161(12) 0.284(4) 0.032 Uiso 1 1 d D U
O1 O 0.6277(6) 0.74569(12) 0.4526(6) 0.0317(9) Uani 1 1 d D .
H1D H 0.556(9) 0.7194(13) 0.456(8) 0.038 Uiso 1 1 d D U
O2 O 0.9148(6) 0.66423(11) 0.7204(5) 0.0207(8) Uani 1 1 d D .
H2D H 1.039(6) 0.6524(15) 0.776(7) 0.025 Uiso 1 1 d D U
H2E H 0.846(7) 0.6411(13) 0.668(7) 0.025 Uiso 1 1 d D U
O3 O 0.6796(6) 0.70053(11) 1.0182(5) 0.0220(8) Uani 1 1 d D .
H3D H 0.773(7) 0.6965(16) 0.943(6) 0.026 Uiso 1 1 d D U
H3E H 0.628(8) 0.6740(12) 1.036(8) 0.026 Uiso 1 1 d D U

loop_
_atom_site_aniso_label
_atom_site_aniso_U_11
_atom_site_aniso_U_22
_atom_site_aniso_U_33
_atom_site_aniso_U_23
_atom_site_aniso_U_13
_atom_site_aniso_U_12
C1 0.018(3) 0.017(3) 0.014(3) 0.001(2) 0.008(2) 0.002(2)
C2 0.019(3) 0.021(3) 0.011(2) 0.004(2) 0.007(2) 0.005(2)
C3 0.012(3) 0.021(2) 0.009(2) 0.003(2) 0.001(2) -0.004(3)
C4 0.010(3) 0.017(2) 0.012(2) 0.001(2) 0.0017(19) 0.000(2)
N1 0.018(2) 0.020(2) 0.023(2) -0.001(2) 0.0024(18) -0.002(2)
N2 0.025(3) 0.019(2) 0.033(3) -0.002(2) 0.005(2) -0.005(2)
N3 0.018(2) 0.017(3) 0.028(2) -0.0033(19) 0.0029(19) -0.006(2)
N4 0.012(2) 0.013(2) 0.017(2) 0.0005(18) 0.0007(18) 0.0000(19)
N5 0.016(2) 0.018(2) 0.019(2) 0.0023(18) 0.0013(19) 0.0015(19)
N6 0.018(2) 0.014(2) 0.015(2) 0.0005(17) 0.0031(19) 0.0015(19)
N7 0.017(2) 0.013(2) 0.023(2) 0.0007(18) -0.0028(18) 0.000(2)
N8 0.016(2) 0.017(2) 0.018(2) -0.0022(19) 0.0006(18) 0.000(2)
N9 0.017(3) 0.016(2) 0.019(2) -0.0019(17) -0.0001(18) 0.0024(19)
N10 0.020(2) 0.017(2) 0.020(2) -0.0019(19) 0.0015(18) 0.002(2)
N11 0.016(2) 0.016(2) 0.017(2) -0.0025(19) -0.0022(18) 0.000(2)
N12 0.017(3) 0.019(2) 0.029(3) 0.0022(19) 0.0031(19) 0.0031(18)
O1 0.023(2) 0.018(2) 0.055(2) -0.0033(19) 0.0061(17) 0.0050(16)
O2 0.0176(19) 0.0147(19) 0.027(2) -0.0014(15) -0.0054(15) -0.0012(15)
O3 0.022(2) 0.0158(18) 0.029(2) -0.0017(16) 0.0057(16) -0.0025(17)

loop_
_atom_type_symbol
_atom_type_description
_atom_type_scat_dispersion_real
_atom_type_scat_dispersion_imag
_atom_type_scat_source
C C 0.0033 0.0016 'International Tables Vol C Tables 4.2.6.8 and 6.1.1.4'
H H 0.0000 0.0000 'International Tables Vol C Tables 4.2.6.8 and 6.1.1.4'
N N 0.0061 0.0033 'International Tables Vol C Tables 4.2.6.8 and 6.1.1.4'
O O 0.0106 0.0060 'International Tables Vol C Tables 4.2.6.8 and 6.1.1.4'

loop_
_geom_angle_atom_site_label_1
_geom_angle_atom_site_label_2
_geom_angle_atom_site_label_3
_geom_angle
N1 C1 N5 129.9(4)
N1 C1 N4 107.3(4)
N5 C1 N4 122.7(4)
N7 C2 N5 119.4(4)
N7 C2 C3 119.9(4)
N5 C2 C3 120.8(4)
N6 C3 C4 115.7(4)
N6 C3 C2 122.4(4)
C4 C3 C2 121.9(4)
N8 C4 N11 112.3(3)
N8 C4 C3 124.0(4)
N11 C4 C3 123.7(4)
C1 N1 N2 105.3(4)
N3 N2 N1 112.9(3)
N2 N3 N4 103.8(4)
N6 N4 C1 125.8(4)
N6 N4 N3 123.6(4)
C1 N4 N3 110.6(3)
C2 N5 C1 114.9(4)
C3 N6 N4 113.4(4)
C2 N7 H7A 118(4)
C2 N7 H7B 118(3)
H7A N7 H7B 123(5)
C4 N8 N9 104.6(3)
N10 N9 N8 109.2(4)
N9 N10 N11 109.8(4)
C4 N11 N10 104.1(3)
O1 N12 H12A 109(2)
O1 N12 H12B 110(2)
H12A N12 H12B 110(2)
O1 N12 H12C 109(2)
H12A N12 H12C 110(3)
H12B N12 H12C 110(3)
N12 O1 H1D 101(4)
H2D O2 H2E 104(4)
H3D O3 H3E 106(4)

loop_
_geom_bond_atom_site_label_1
_geom_bond_atom_site_label_2
_geom_bond_distance
C1 N1 1.327(5)
C1 N5 1.339(6)
C1 N4 1.351(6)
C2 N7 1.315(6)
C2 N5 1.331(6)
C2 C3 1.485(6)
C3 N6 1.302(6)
C3 C4 1.465(6)
C4 N8 1.334(5)
C4 N11 1.336(5)
N1 N2 1.373(5)
N2 N3 1.299(5)
N3 N4 1.361(5)
N4 N6 1.347(5)
N7 H7A 0.86(3)
N7 H7B 0.87(3)
N8 N9 1.341(5)
N9 N10 1.322(5)
N10 N11 1.341(5)
N12 O1 1.422(5)
N12 H12A 0.95(3)
N12 H12B 0.95(3)
N12 H12C 0.95(3)
O1 H1D 0.85(3)
O2 H2D 0.84(3)
O2 H2E 0.81(3)
O3 H3D 0.82(3)
O3 H3E 0.82(3)
